data_7123771
loop_
_publ_author_name
'Chow, Chi Hao Eugene'
'Han, Yi'
'Phan, Hoa'
'Wu, Jishan'

_publ_section_title
;
 Nitrogen-Doped Heptazethrene and Octazethrene Diradicaloids
;
_journal_name_full 'Chemical Communications'
_journal_paper_doi 10.1039/C9CC04564C
_journal_year 2019
_chemical_formula_sum 'C46 H40 N2 O2'
_chemical_formula_weight 652.80
_space_group_crystal_system monoclinic
_space_group_IT_number 15
_space_group_name_Hall '-C 2yc'
_space_group_name_H-M_alt 'C 1 2/c 1'
_symmetry_space_group_name_Hall '-C 2yc'
_symmetry_space_group_name_H-M 'C 1 2/c 1'
_atom_sites_solution_hydrogens geom
_audit_creation_method SHELXL-2014/7
_audit_update_record
;
2019-06-13 deposited with the CCDC.    2019-07-04 downloaded from the CCDC.
;
_cell_angle_alpha 90
_cell_angle_beta 92.5770(10)
_cell_angle_gamma 90
_cell_formula_units_Z 4
_cell_length_a 20.5080(5)
_cell_length_b 5.60600(10)
_cell_length_c 28.8557(7)
_cell_measurement_reflns_used 6318
_cell_measurement_temperature 100(2)
_cell_measurement_theta_max 70.12
_cell_measurement_theta_min 3.07
_cell_volume 3314.12(13)
_computing_cell_refinement 'APEX3 v2016.1-0 (Bruker AXS)'
_computing_data_collection 'APEX3 (Bruker AXS)'
_computing_data_reduction 'SAINT V8.32B (Bruker AXS Inc., 2014)'
_computing_molecular_graphics 'Bruker SHELXTL'
_computing_publication_material 'Bruker SHELXTL'
_computing_structure_refinement 'SHELXL--2014 (Sheldrick 2014)'
_computing_structure_solution 'SHELXT--(Sheldrick 2015)'
_diffrn_ambient_temperature 100(2)
_diffrn_measured_fraction_theta_full 0.972
_diffrn_measured_fraction_theta_max 0.972
_diffrn_measurement_device_type 'Bruker D8 Venture'
_diffrn_measurement_method '\f and \w scans'
_diffrn_radiation_type CuK\a
_diffrn_radiation_wavelength 1.54178
_diffrn_reflns_av_R_equivalents 0.0409
_diffrn_reflns_av_unetI/netI 0.0440
_diffrn_reflns_Laue_measured_fraction_full 0.972
_diffrn_reflns_Laue_measured_fraction_max 0.972
_diffrn_reflns_limit_h_max 24
_diffrn_reflns_limit_h_min -24
_diffrn_reflns_limit_k_max 6
_diffrn_reflns_limit_k_min -6
_diffrn_reflns_limit_l_max 33
_diffrn_reflns_limit_l_min -34
_diffrn_reflns_number 9976
_diffrn_reflns_point_group_measured_fraction_full 0.972
_diffrn_reflns_point_group_measured_fraction_max 0.972
_diffrn_reflns_theta_full 66.594
_diffrn_reflns_theta_max 66.594
_diffrn_reflns_theta_min 4.316
_exptl_absorpt_coefficient_mu 0.617
_exptl_absorpt_correction_T_max 0.7533
_exptl_absorpt_correction_T_min 0.4366
_exptl_absorpt_correction_type multi-scan
_exptl_absorpt_process_details 'Sadabs, (Sheldrick 2012)'
_exptl_crystal_colour Orange
_exptl_crystal_density_diffrn 1.308
_exptl_crystal_density_meas ?
_exptl_crystal_density_method 'Not Measured'
_exptl_crystal_description Rod
_exptl_crystal_F_000 1384
_exptl_crystal_size_max 0.259
_exptl_crystal_size_mid 0.109
_exptl_crystal_size_min 0.070
_refine_diff_density_max 0.252
_refine_diff_density_min -0.265
_refine_diff_density_rms 0.077
_refine_ls_extinction_method none
_refine_ls_goodness_of_fit_ref 1.092
_refine_ls_hydrogen_treatment constr
_refine_ls_matrix_type full
_refine_ls_number_parameters 227
_refine_ls_number_reflns 2859
_refine_ls_number_restraints 0
_refine_ls_restrained_S_all 1.092
_refine_ls_R_factor_all 0.0481
_refine_ls_R_factor_gt 0.0391
_refine_ls_shift/su_max 0.001
_refine_ls_shift/su_mean 0.000
_refine_ls_structure_factor_coef Fsqd
_refine_ls_weighting_details 'w=1/[\s^2^(Fo^2^)+(0.0742P)^2^+1.4614P] where P=(Fo^2^+2Fc^2^)/3'
_refine_ls_weighting_scheme calc
_refine_ls_wR_factor_gt 0.1112
_refine_ls_wR_factor_ref 0.1281
_reflns_Friedel_coverage 0.000
_reflns_number_gt 2506
_reflns_number_total 2859
_reflns_threshold_expression 'I > 2\s(I)'
_cod_data_source_file c9cc04564c2.cif
_cod_data_source_block I175
_cod_depositor_comments
;
The following automatic conversions were performed:

'_exptl_absorpt_correction_type' value 'Multi-scan' changed to
'multi-scan' according to
/home/data/users/saulius/crontab/automatic-downloads/rss-feeds/RSC/lib/dictionaries/cif_core.dic
dictionary named 'cif_core.dic' version 2.4.2 from 2011-04-26.

'_exptl_crystal_density_meas' value 'Not Measured' was changed to '?'
- the value is perceived as not measured.

Automatic conversion script
Id: cif_fix_values 4973 2017-02-22 13:04:09Z antanas 
;
_cod_database_code 7123771
_shelx_shelxl_version_number 2014/7
_shelx_space_group_comment
; 
The symmetry employed for this shelxl refinement is uniquely defined 
by the following loop, which should always be used as a source of 
symmetry information in preference to the above space-group names. 
They are only intended as comments. 
;
_shelx_estimated_absorpt_t_min 0.856
_shelx_estimated_absorpt_t_max 0.958
_computing_bruker_data_scaling 'SADABS V2012/1 (Bruker AXS Inc.)'

loop_
_space_group_symop_operation_xyz
'x, y, z'
'-x, y, -z+1/2'
'x+1/2, y+1/2, z'
'-x+1/2, y+1/2, -z+1/2'
'-x, -y, -z'
'x, -y, z-1/2'
'-x+1/2, -y+1/2, -z'
'x+1/2, -y+1/2, z-1/2'

loop_
_atom_site_label
_atom_site_type_symbol
_atom_site_fract_x
_atom_site_fract_y
_atom_site_fract_z
_atom_site_U_iso_or_equiv
_atom_site_adp_type
_atom_site_occupancy
_atom_site_site_symmetry_order
_atom_site_calc_flag
_atom_site_refinement_flags_posn
_atom_site_refinement_flags_adp
O1 O 0.25358(5) 0.64026(18) 0.32320(3) 0.0224(3) Uani 1 1 d . .
N1 N 0.39626(5) 0.6731(2) 0.49268(4) 0.0166(3) Uani 1 1 d . .
C1 C 0.40544(6) 0.3769(3) 0.60836(5) 0.0189(3) Uani 1 1 d . .
C2 C 0.35836(7) 0.1946(3) 0.60076(5) 0.0209(3) Uani 1 1 d . .
H2 H 0.3503 0.0833 0.6247 0.025 Uiso 1 1 calc R U
C3 C 0.32451(6) 0.1790(2) 0.55895(5) 0.0196(3) Uani 1 1 d . .
H3 H 0.2926 0.0574 0.5543 0.023 Uiso 1 1 calc R U
C4 C 0.33600(6) 0.3393(2) 0.52281(5) 0.0182(3) Uani 1 1 d . .
H4 H 0.3112 0.3268 0.4943 0.022 Uiso 1 1 calc R U
C5 C 0.38309(6) 0.5154(2) 0.52839(4) 0.0163(3) Uani 1 1 d . .
C6 C 0.41860(6) 0.5402(2) 0.57201(5) 0.0165(3) Uani 1 1 d . .
C7 C 0.46472(6) 0.7268(2) 0.57967(4) 0.0166(3) Uani 1 1 d . .
C8 C 0.49373(6) 0.7562(3) 0.62371(5) 0.0202(3) Uani 1 1 d . .
H8 H 0.5222 0.8873 0.6298 0.024 Uiso 1 1 calc R U
C9 C 0.48139(7) 0.5942(3) 0.65930(5) 0.0232(3) Uani 1 1 d . .
H9 H 0.5024 0.6152 0.6890 0.028 Uiso 1 1 calc R U
C10 C 0.43965(7) 0.4067(3) 0.65183(5) 0.0227(3) Uani 1 1 d . .
H10 H 0.4335 0.2950 0.6760 0.027 Uiso 1 1 calc R U
C11 C 0.44824(6) 0.8350(2) 0.49640(5) 0.0157(3) Uani 1 1 d . .
C12 C 0.46715(6) 0.9635(2) 0.45796(4) 0.0162(3) Uani 1 1 d . .
H12 H 0.4445 0.9377 0.4290 0.019 Uiso 1 1 calc R U
C13 C 0.51799(6) 1.1285(2) 0.46038(4) 0.0157(3) Uani 1 1 d . .
C14 C 0.35719(6) 0.6632(2) 0.44990(5) 0.0165(3) Uani 1 1 d . .
C15 C 0.36877(7) 0.4880(3) 0.41715(5) 0.0206(3) Uani 1 1 d . .
H15 H 0.4014 0.3708 0.4235 0.025 Uiso 1 1 calc R U
C16 C 0.33286(7) 0.4838(3) 0.37537(5) 0.0216(3) Uani 1 1 d . .
H16 H 0.3406 0.3629 0.3532 0.026 Uiso 1 1 calc R U
C17 C 0.28538(6) 0.6565(2) 0.36579(5) 0.0179(3) Uani 1 1 d . .
C18 C 0.27299(7) 0.8304(2) 0.39870(5) 0.0198(3) Uani 1 1 d . .
H18 H 0.2403 0.9477 0.3925 0.024 Uiso 1 1 calc R U
C19 C 0.30912(7) 0.8305(2) 0.44084(5) 0.0194(3) Uani 1 1 d . .
H19 H 0.3005 0.9474 0.4636 0.023 Uiso 1 1 calc R U
C20 C 0.20559(7) 0.8194(3) 0.31143(5) 0.0233(3) Uani 1 1 d . .
H20A H 0.2263 0.9787 0.3105 0.028 Uiso 1 1 calc R U
H20B H 0.1717 0.8225 0.3348 0.028 Uiso 1 1 calc R U
C21 C 0.17542(7) 0.7560(3) 0.26409(5) 0.0242(3) Uani 1 1 d . .
H21A H 0.2104 0.7410 0.2417 0.029 Uiso 1 1 calc R U
H21B H 0.1460 0.8867 0.2533 0.029 Uiso 1 1 calc R U
C22 C 0.13700(7) 0.5244(3) 0.26480(5) 0.0264(3) Uani 1 1 d . .
H22A H 0.1022 0.5400 0.2873 0.032 Uiso 1 1 calc R U
H22B H 0.1665 0.3945 0.2758 0.032 Uiso 1 1 calc R U
C23 C 0.10592(8) 0.4550(3) 0.21782(6) 0.0337(4) Uani 1 1 d . .
H23A H 0.0761 0.5816 0.2068 0.051 Uiso 1 1 calc R U
H23B H 0.0816 0.3059 0.2208 0.051 Uiso 1 1 calc R U
H23C H 0.1401 0.4330 0.1955 0.051 Uiso 1 1 calc R U

loop_
_atom_site_aniso_label
_atom_site_aniso_U_11
_atom_site_aniso_U_22
_atom_site_aniso_U_33
_atom_site_aniso_U_23
_atom_site_aniso_U_13
_atom_site_aniso_U_12
O1 0.0224(5) 0.0280(6) 0.0159(5) -0.0034(4) -0.0077(4) 0.0048(4)
N1 0.0170(5) 0.0176(6) 0.0149(6) 0.0010(4) -0.0043(4) -0.0028(4)
C1 0.0172(6) 0.0211(7) 0.0184(7) 0.0014(5) 0.0009(5) 0.0025(5)
C2 0.0212(7) 0.0208(7) 0.0208(7) 0.0042(5) 0.0022(5) -0.0004(5)
C3 0.0176(6) 0.0177(7) 0.0234(7) -0.0007(5) 0.0020(5) -0.0018(5)
C4 0.0185(6) 0.0188(7) 0.0169(6) -0.0018(5) -0.0023(5) -0.0009(5)
C5 0.0160(6) 0.0167(7) 0.0162(6) -0.0007(5) 0.0001(5) 0.0034(5)
C6 0.0146(6) 0.0182(7) 0.0166(6) -0.0005(5) -0.0002(5) 0.0029(5)
C7 0.0147(6) 0.0182(6) 0.0168(6) 0.0007(5) -0.0008(5) 0.0025(5)
C8 0.0179(6) 0.0249(7) 0.0176(7) 0.0002(6) -0.0028(5) -0.0030(5)
C9 0.0215(7) 0.0325(8) 0.0151(6) 0.0024(6) -0.0040(5) -0.0027(6)
C10 0.0219(7) 0.0278(8) 0.0183(7) 0.0071(6) -0.0008(5) -0.0016(6)
C11 0.0140(6) 0.0153(6) 0.0175(6) -0.0016(5) -0.0015(5) 0.0016(5)
C12 0.0163(6) 0.0179(6) 0.0140(6) -0.0001(5) -0.0041(5) 0.0015(5)
C13 0.0148(6) 0.0165(6) 0.0157(6) 0.0001(5) -0.0019(5) 0.0024(5)
C14 0.0152(6) 0.0186(7) 0.0153(6) 0.0014(5) -0.0026(5) -0.0041(5)
C15 0.0191(6) 0.0224(7) 0.0199(7) 0.0001(5) -0.0027(5) 0.0040(5)
C16 0.0225(7) 0.0240(7) 0.0181(7) -0.0045(5) -0.0018(5) 0.0031(6)
C17 0.0166(6) 0.0218(7) 0.0148(6) 0.0007(5) -0.0035(5) -0.0032(5)
C18 0.0198(6) 0.0183(7) 0.0208(7) 0.0001(5) -0.0050(5) 0.0018(5)
C19 0.0213(6) 0.0171(7) 0.0193(7) -0.0035(5) -0.0030(5) -0.0011(5)
C20 0.0248(7) 0.0225(7) 0.0219(7) 0.0016(6) -0.0080(6) 0.0019(6)
C21 0.0261(7) 0.0281(8) 0.0176(7) 0.0050(6) -0.0069(5) -0.0012(6)
C22 0.0290(7) 0.0276(8) 0.0216(7) 0.0030(6) -0.0088(6) -0.0011(6)
C23 0.0358(8) 0.0348(9) 0.0290(8) -0.0052(7) -0.0141(6) 0.0038(7)

loop_
_atom_type_symbol
_atom_type_description
_atom_type_scat_dispersion_real
_atom_type_scat_dispersion_imag
_atom_type_scat_source
C C 0.0181 0.0091 'International Tables Vol C Tables 4.2.6.8 and 6.1.1.4'
H H 0.0000 0.0000 'International Tables Vol C Tables 4.2.6.8 and 6.1.1.4'
N N 0.0311 0.0180 'International Tables Vol C Tables 4.2.6.8 and 6.1.1.4'
O O 0.0492 0.0322 'International Tables Vol C Tables 4.2.6.8 and 6.1.1.4'

loop_
_geom_angle_atom_site_label_1
_geom_angle_atom_site_label_2
_geom_angle_atom_site_label_3
_geom_angle
_geom_angle_site_symmetry_1
_geom_angle_site_symmetry_3
C17 O1 C20 117.37(10) . .
C5 N1 C11 121.79(11) . .
C5 N1 C14 119.32(10) . .
C11 N1 C14 118.84(11) . .
C2 C1 C10 121.88(13) . .
C2 C1 C6 119.96(12) . .
C10 C1 C6 118.15(12) . .
C3 C2 C1 119.88(12) . .
C3 C2 H2 120.1 . .
C1 C2 H2 120.1 . .
C2 C3 C4 121.25(12) . .
C2 C3 H3 119.4 . .
C4 C3 H3 119.4 . .
C5 C4 C3 120.61(12) . .
C5 C4 H4 119.7 . .
C3 C4 H4 119.7 . .
C4 C5 N1 121.58(11) . .
C4 C5 C6 119.70(12) . .
N1 C5 C6 118.72(12) . .
C7 C6 C1 120.30(12) . .
C7 C6 C5 121.11(12) . .
C1 C6 C5 118.56(12) . .
C8 C7 C6 118.99(12) . .
C8 C7 C13 123.09(12) . 5_676
C6 C7 C13 117.84(11) . 5_676
C7 C8 C9 120.61(13) . .
C7 C8 H8 119.7 . .
C9 C8 H8 119.7 . .
C10 C9 C8 121.01(12) . .
C10 C9 H9 119.5 . .
C8 C9 H9 119.5 . .
C9 C10 C1 120.73(13) . .
C9 C10 H10 119.6 . .
C1 C10 H10 119.6 . .
C12 C11 N1 120.83(12) . .
C12 C11 C13 119.01(12) . 5_676
N1 C11 C13 120.16(12) . 5_676
C11 C12 C13 122.56(12) . .
C11 C12 H12 118.7 . .
C13 C12 H12 118.7 . .
C12 C13 C11 118.44(12) . 5_676
C12 C13 C7 122.27(11) . 5_676
C11 C13 C7 119.22(12) 5_676 5_676
C19 C14 C15 119.63(12) . .
C19 C14 N1 120.11(12) . .
C15 C14 N1 120.24(12) . .
C16 C15 C14 120.22(12) . .
C16 C15 H15 119.9 . .
C14 C15 H15 119.9 . .
C15 C16 C17 120.07(13) . .
C15 C16 H16 120.0 . .
C17 C16 H16 120.0 . .
O1 C17 C16 115.64(12) . .
O1 C17 C18 124.42(12) . .
C16 C17 C18 119.94(12) . .
C17 C18 C19 119.24(12) . .
C17 C18 H18 120.4 . .
C19 C18 H18 120.4 . .
C14 C19 C18 120.87(13) . .
C14 C19 H19 119.6 . .
C18 C19 H19 119.6 . .
O1 C20 C21 107.26(11) . .
O1 C20 H20A 110.3 . .
C21 C20 H20A 110.3 . .
O1 C20 H20B 110.3 . .
C21 C20 H20B 110.3 . .
H20A C20 H20B 108.5 . .
C20 C21 C22 112.26(12) . .
C20 C21 H21A 109.2 . .
C22 C21 H21A 109.2 . .
C20 C21 H21B 109.2 . .
C22 C21 H21B 109.2 . .
H21A C21 H21B 107.9 . .
C21 C22 C23 113.75(13) . .
C21 C22 H22A 108.8 . .
C23 C22 H22A 108.8 . .
C21 C22 H22B 108.8 . .
C23 C22 H22B 108.8 . .
H22A C22 H22B 107.7 . .
C22 C23 H23A 109.5 . .
C22 C23 H23B 109.5 . .
H23A C23 H23B 109.5 . .
C22 C23 H23C 109.5 . .
H23A C23 H23C 109.5 . .
H23B C23 H23C 109.5 . .

loop_
_geom_bond_atom_site_label_1
_geom_bond_atom_site_label_2
_geom_bond_distance
_geom_bond_site_symmetry_2
O1 C17 1.3683(16) .
O1 C20 1.4361(17) .
N1 C5 1.3933(18) .
N1 C11 1.4007(17) .
N1 C14 1.4421(16) .
C1 C2 1.416(2) .
C1 C10 1.4194(19) .
C1 C6 1.4270(19) .
C2 C3 1.3676(19) .
C2 H2 0.9500 .
C3 C4 1.404(2) .
C3 H3 0.9500 .
C4 C5 1.3854(19) .
C4 H4 0.9500 .
C5 C6 1.4325(18) .
C6 C7 1.4208(19) .
C7 C8 1.3886(18) .
C7 C13 1.4686(19) 5_676
C8 C9 1.402(2) .
C8 H8 0.9500 .
C9 C10 1.367(2) .
C9 H9 0.9500 .
C10 H10 0.9500 .
C11 C12 1.392(2) .
C11 C13 1.4138(18) 5_676
C12 C13 1.3930(19) .
C12 H12 0.9500 .
C13 C11 1.4137(18) 5_676
C13 C7 1.4687(19) 5_676
C14 C19 1.3772(19) .
C14 C15 1.391(2) .
C15 C16 1.3844(19) .
C15 H15 0.9500 .
C16 C17 1.3922(19) .
C16 H16 0.9500 .
C17 C18 1.392(2) .
C18 C19 1.3951(19) .
C18 H18 0.9500 .
C19 H19 0.9500 .
C20 C21 1.5163(18) .
C20 H20A 0.9900 .
C20 H20B 0.9900 .
C21 C22 1.519(2) .
C21 H21A 0.9900 .
C21 H21B 0.9900 .
C22 C23 1.5225(19) .
C22 H22A 0.9900 .
C22 H22B 0.9900 .
C23 H23A 0.9800 .
C23 H23B 0.9800 .
C23 H23C 0.9800 .

loop_
_geom_torsion_atom_site_label_1
_geom_torsion_atom_site_label_2
_geom_torsion_atom_site_label_3
_geom_torsion_atom_site_label_4
_geom_torsion
_geom_torsion_site_symmetry_1
_geom_torsion_site_symmetry_4
C10 C1 C2 C3 177.13(13) . .
C6 C1 C2 C3 -1.6(2) . .
C1 C2 C3 C4 0.8(2) . .
C2 C3 C4 C5 1.3(2) . .
C3 C4 C5 N1 178.63(12) . .
C3 C4 C5 C6 -2.5(2) . .
C11 N1 C5 C4 -173.26(12) . .
C14 N1 C5 C4 4.04(19) . .
C11 N1 C5 C6 7.84(18) . .
C14 N1 C5 C6 -174.85(11) . .
C2 C1 C6 C7 178.62(12) . .
C10 C1 C6 C7 -0.11(19) . .
C2 C1 C6 C5 0.32(19) . .
C10 C1 C6 C5 -178.42(12) . .
C4 C5 C6 C7 -176.60(12) . .
N1 C5 C6 C7 2.31(18) . .
C4 C5 C6 C1 1.69(18) . .
N1 C5 C6 C1 -179.40(11) . .
C1 C6 C7 C8 -3.82(19) . .
C5 C6 C7 C8 174.43(12) . .
C1 C6 C7 C13 172.89(11) . 5_676
C5 C6 C7 C13 -8.86(18) . 5_676
C6 C7 C8 C9 4.6(2) . .
C13 C7 C8 C9 -171.95(13) 5_676 .
C7 C8 C9 C10 -1.3(2) . .
C8 C9 C10 C1 -2.8(2) . .
C2 C1 C10 C9 -175.28(14) . .
C6 C1 C10 C9 3.4(2) . .
C5 N1 C11 C12 169.52(12) . .
C14 N1 C11 C12 -7.80(18) . .
C5 N1 C11 C13 -10.99(19) . 5_676
C14 N1 C11 C13 171.69(11) . 5_676
N1 C11 C12 C13 179.12(12) . .
C13 C11 C12 C13 -0.4(2) 5_676 .
C11 C12 C13 C11 0.4(2) . 5_676
C11 C12 C13 C7 -176.47(12) . 5_676
C5 N1 C14 C19 102.72(15) . .
C11 N1 C14 C19 -79.89(16) . .
C5 N1 C14 C15 -78.70(16) . .
C11 N1 C14 C15 98.69(15) . .
C19 C14 C15 C16 1.0(2) . .
N1 C14 C15 C16 -177.62(12) . .
C14 C15 C16 C17 0.6(2) . .
C20 O1 C17 C16 -178.17(12) . .
C20 O1 C17 C18 1.88(19) . .
C15 C16 C17 O1 178.60(12) . .
C15 C16 C17 C18 -1.4(2) . .
O1 C17 C18 C19 -179.32(12) . .
C16 C17 C18 C19 0.7(2) . .
C15 C14 C19 C18 -1.7(2) . .
N1 C14 C19 C18 176.90(11) . .
C17 C18 C19 C14 0.8(2) . .
C17 O1 C20 C21 -177.36(11) . .
O1 C20 C21 C22 65.75(16) . .
C20 C21 C22 C23 179.96(13) . .
